data_1552904
loop_
_publ_author_name
'Asgari, Mehrdad'
'Jawahery, Sudi'
'Bloch, Eric D.'
'Hudson, Matthew R.'
'Flacau, Roxana'
'Vlaisavljevich, Bess'
'Long, Jeffrey R.'
'Brown, Craig M.'
'Queen, Wendy L.'

_publ_section_title
;
 An experimental and computational study of CO<sub>2</sub> adsorption in
 the sodalite-type M-BTT (M = Cr, Mn, Fe, Cu) metal-organic frameworks
 featuring open metal sites.
;
_journal_issue 20
_journal_name_full 'Chemical science'
_journal_page_first 4579
_journal_page_last 4588
_journal_paper_doi 10.1039/c8sc00971f
_journal_volume 9
_journal_year 2018
_chemical_formula_sum 'C31.66 H8 Cl Cr4 N32 O16.26'
_chemical_formula_weight 1340.08
_space_group_IT_number 221
_space_group_name_Hall '-P 4 2 3'
_space_group_name_H-M_alt 'P m -3 m'
_symmetry_cell_setting cubic
_symmetry_space_group_name_Hall '-P 4 2 3'
_symmetry_space_group_name_H-M 'P m -3 m'
_audit_creation_date 2016-03-03T18:49
_audit_creation_method 'from EXP file using GSAS2CIF'
_audit_update_record
;
2017-10-25 deposited with the CCDC.
2018-04-23 downloaded from the CCDC.
;
_cell_angle_alpha 90.0
_cell_angle_beta 90.0
_cell_angle_gamma 90.0
_cell_formula_units_Z 3
_cell_length_a 18.68163(34)
_cell_length_b 18.68163
_cell_length_c 18.68163
_cell_measurement_reflns_used 643
_cell_measurement_temperature 10
_cell_measurement_theta_max 160
_cell_measurement_theta_min 4
_cell_volume 6519.95(12)
_computing_structure_refinement GSAS
_diffrn_ambient_temperature 10
_diffrn_measurement_device_type BT1
_diffrn_radiation_probe neutron
_diffrn_radiation_wavelength 2.078
_exptl_absorpt_correction_T_max 1.00000
_exptl_absorpt_correction_T_min 1.00000
_exptl_absorpt_process_details
;   GSAS Absorption/surface roughness correction: function number 0
 No correction is applied.
;
_pd_block_id 2016-03-03T18:49|1P5CO2_1|wendy|bt1
_pd_calc_method 'Rietveld Refinement'
_pd_instr_location ' ?'
_pd_meas_2theta_range_inc 0.05
_pd_meas_2theta_range_max 166.25
_pd_meas_2theta_range_min 1.5
_pd_meas_number_of_points 3296
_pd_phase_name 'from Z:/queen/Desktop/MBTT series_CO2/CuBTT/Copy of 1.5 CO2_finali'
_pd_proc_2theta_range_inc 0.05
_pd_proc_2theta_range_max 166.302
_pd_proc_2theta_range_min 1.552
_pd_proc_info_datetime 2016-03-03T18:49:17
_pd_proc_info_excluded_regions ' ?'
_pd_proc_ls_background_function
;   GSAS Background function number 1 with 12 terms.
 Shifted Chebyshev function of 1st kind
      1:    1275.77     2:   -299.604     3:    396.780     4:   -83.1875    
      5:    235.412     6:   -61.9798     7:    148.343     8:   -46.3653    
      9:    74.4780    10:   -19.7223    11:    18.3584    12:   -13.5676    
;
_pd_proc_ls_peak_cutoff 0.00100
_pd_proc_ls_profile_function
;
 CW Profile function number 3 with  19 terms
 Pseudovoigt profile coefficients as parameterized in
 P. Thompson, D.E. Cox & J.B. Hastings (1987). J. Appl. Cryst.,20,79-83.
 Asymmetry correction of L.W. Finger, D.E. Cox & A. P. Jephcoat (1994).
 J. Appl. Cryst.,27,892-900.
 #1(GU)   =  507.887 #2(GV)   = -279.924 #3(GW)   =  120.258
 #4(GP)   =    0.000 #5(LX)   =    0.000 #6(LY)   =   26.221
 #7(S/L)  =   0.0431 #8(H/L)  =   0.0353
 #9(trns) =     0.00 #10(shft)=   0.0000
 #11(stec)=     0.00 #12(ptec)=     0.00 #13(sfec)=     0.00
 #14(L11) =    0.000 #15(L22) =    0.000 #16(L33) =    0.000
 #17(L12) =    0.000 #18(L13) =    0.000 #19(L23) =    0.000
 Peak tails are ignored  where the intensity is below 0.0010 times the peak
   Aniso. broadening axis   0.0   0.0   1.0
;
_pd_proc_ls_prof_R_factor 0.0271
_pd_proc_ls_prof_wR_expected 0.0272
_pd_proc_ls_prof_wR_factor 0.0317
_pd_proc_number_of_points 3296
_pd_spec_mounting ' ?'
_refine_ls_goodness_of_fit_all 1.18
_refine_ls_matrix_type full
_refine_ls_number_parameters 47
_refine_ls_number_restraints 17
_refine_ls_R_Fsqd_factor 0.05488
_refine_ls_shift/su_max 0.06
_refine_ls_shift/su_mean 0.01
_reflns_d_resolution_high 1.056
_reflns_d_resolution_low 18.682
_reflns_limit_h_max 17
_reflns_limit_h_min 1
_reflns_limit_k_max 12
_reflns_limit_k_min 0
_reflns_limit_l_max 10
_reflns_limit_l_min 0
_reflns_number_total 643
_cod_data_source_file c8sc00971f3.cif
_cod_data_source_block 1P5CO2_1_publ
_cod_depositor_comments
;
The following automatic conversions were performed:

'_geom_bond_publ_flag' value 'N' changed to 'n' according to
/home/data/users/saulius/crontab/automatic-downloads/current/RSC/lib/dictionaries/cif_core.dic
dictionary named 'cif_core.dic' version 2.4.2 from 2011-04-26 (306
times).

'_geom_angle_publ_flag' value 'N' changed to 'n' according to
/home/data/users/saulius/crontab/automatic-downloads/current/RSC/lib/dictionaries/cif_core.dic
dictionary named 'cif_core.dic' version 2.4.2 from 2011-04-26 (169
times).

Automatic conversion script
Id: cif_fix_values 5376 2017-05-30 11:51:03Z andrius 
;
_cod_original_cell_volume 6520.0(4)
_cod_database_code 1552904
_gsas_exptl_extinct_corr_t_min 1.00000
_gsas_exptl_extinct_corr_t_max 1.00000

loop_
_symmetry_equiv_pos_site_id
_symmetry_equiv_pos_as_xyz
1 +x,+y,+z
2 +z,+x,+y
3 +y,+z,+x
4 +x,+y,-z
5 -z,+x,+y
6 +y,-z,+x
7 -z,+x,-y
8 -y,-z,+x
9 +y,-z,-x
10 -x,+y,-z
11 -z,-x,+y
12 +x,-y,-z
13 +y,+x,+z
14 +z,+y,+x
15 +x,+z,+y
16 +y,+x,-z
17 -z,+y,+x
18 +x,-z,+y
19 -z,+y,-x
20 -x,-z,+y
21 +x,-z,-y
22 -y,+x,-z
23 -z,-y,+x
24 +y,-x,-z
-1 -x,-y,-z
-2 -z,-x,-y
-3 -y,-z,-x
-4 -x,-y,+z
-5 +z,-x,-y
-6 -y,+z,-x
-7 +z,-x,+y
-8 +y,+z,-x
-9 -y,+z,+x
-10 +x,-y,+z
-11 +z,+x,-y
-12 -x,+y,+z
-13 -y,-x,-z
-14 -z,-y,-x
-15 -x,-z,-y
-16 -y,-x,+z
-17 +z,-y,-x
-18 -x,+z,-y
-19 +z,-y,+x
-20 +x,+z,-y
-21 -x,+z,+y
-22 +y,-x,+z
-23 +z,+y,-x
-24 -y,+x,+z

loop_
_atom_site_type_symbol
_atom_site_label
_atom_site_fract_x
_atom_site_fract_y
_atom_site_fract_z
_atom_site_occupancy
_atom_site_thermal_displace_type
_atom_site_U_iso_or_equiv
_atom_site_symmetry_multiplicity
Cr Cr1 0.1311(10) 0.5 0.0 1.0 Uiso 0.00372 12
C C1 0.14880(33) 0.3368(4) -0.14880(33) 1.0 Uiso 0.0111(9) 24
C C2 0.17778(32) 0.2690(4) -0.17778(32) 1.0 Uiso 0.0111(9) 24
C C3 0.24100(30) 0.24100(30) -0.1460(5) 1.0 Uiso 0.0111(9) 24
Cl Cl1 0.0 0.5 0.0 1.0 Uiso 0.112(10) 3
N N1 0.13061(23) 0.42228(23) -0.07883(23) 1.0 Uiso 0.0122(5) 48
N N2 0.17480(24) 0.36944(23) -0.09048(22) 1.0 Uiso 0.0122(5) 48
H H1 0.2610(6) 0.2610(6) -0.1040(7) 1.0 Uiso 0.010(4) 24
C C1a 0.2907(9) 0.4397(5) 0.0 0.386(6) Uiso 0.10145 24
O O1a 0.2724(10) 0.5 0.0 0.773(11) Uiso 0.065 12
O O1b 0.3097(16) 0.3808(9) 0.0 0.386(6) Uiso 0.10486 24
C C4a 0.1143(35) 0.0641(9) 0.0641(9) 0.133(5) Uiso 0.10621 24
O O4a 0.071(4) 0.0336(34) 0.0336(34) 0.133(5) Uiso 0.10621 24
O O4b 0.158(4) 0.0945(29) 0.0945(29) 0.133(5) Uiso 0.10621 24
C C2a 0.0 0.2772(16) 0.0310(10) 0.187(4) Uiso 0.03831 24
O O2b 0.0 0.2239(16) 0.0617(24) 0.187(4) Uiso 0.05208 24
O O2a 0.0 0.3301(18) 0.0 0.749(16) Uiso 0.06768 6
C C3a 0.1656(7) 0.1656(7) 0.0 0.501(12) Uiso 0.0634 12
O O3a 0.1107(12) 0.1934(20) 0.0 0.250(6) Uiso 0.0634 24
O O3b 0.2199(13) 0.1372(20) 0.0 0.250(6) Uiso 0.0634 24
O Os 0.2289(13) 0.5 0.0 0.2353 Uiso 0.00351 12

loop_
_atom_type_symbol
_atom_type_number_in_cell
_atom_type_scat_length_neutron
_atom_type_scat_source
Cr 12.0 0.3635 International_Tables_Vol_C
C 94.974 0.6646 International_Tables_Vol_C
Cl 3.0 0.9577 International_Tables_Vol_C
N 96.0 0.9360 International_Tables_Vol_C
H 24.0 -0.3739 International_Tables_Vol_C
O 48.773 0.5803 International_Tables_Vol_C

loop_
_geom_angle_atom_site_label_1
_geom_angle_atom_site_label_2
_geom_angle_atom_site_label_3
_geom_angle
_geom_angle_site_symmetry_1
_geom_angle_site_symmetry_3
_geom_angle_publ_flag
Cl1 Cr1 N1 89.7(6) 1_555 1_555 n
Cl1 Cr1 N1 89.7(6) 1_555 4_555 n
Cl1 Cr1 N1 89.7(6) 1_555 12_565 n
Cl1 Cr1 N1 89.7(6) 1_555 -10_565 n
Cl1 Cr1 Os 180.0 1_555 1_555 n
N1 Cr1 N1 90.81(26) 1_555 4_555 n
N1 Cr1 N1 180.000(11) 1_555 12_565 n
N1 Cr1 N1 89.19(26) 1_555 -10_565 n
N1 Cr1 Os 90.3(6) 1_555 1_555 n
N1 Cr1 N1 89.19(26) 4_555 12_565 n
N1 Cr1 N1 180.000(11) 4_555 -10_565 n
N1 Cr1 Os 90.3(6) 4_555 1_555 n
N1 Cr1 N1 90.81(26) 12_565 -10_565 n
N1 Cr1 Os 90.3(6) 12_565 1_555 n
N1 Cr1 Os 90.3(6) -10_565 1_555 n
C2 C1 N2 123.7(4) 1_555 1_555 n
C2 C1 N2 123.7(4) 1_555 19_555 n
N2 C1 N2 112.5(7) 1_555 19_555 n
C1 C2 C3 117.8(4) 1_555 1_555 n
C1 C2 C3 117.8(4) 1_555 7_555 n
C3 C2 C3 124.0(9) 1_555 7_555 n
C2 C3 C2 115.9(9) 1_555 9_555 n
C2 C3 H1 122.0(4) 1_555 1_555 n
C2 C3 H1 122.0(4) 9_555 1_555 n
Cr1 Cl1 Cr1 180.0 1_555 10_555 n
Cr1 Cl1 Cr1 90.0 1_555 14_555 n
Cr1 Cl1 Cr1 90.0 1_555 19_555 n
Cr1 Cl1 Cr1 90.0 10_555 14_555 n
Cr1 Cl1 Cr1 90.0 10_555 19_555 n
Cr1 Cl1 Cr1 180.0 14_555 19_555 n
Cr1 N1 N1 120.5(5) 1_555 19_555 n
Cr1 N1 N2 130.3(6) 1_555 1_555 n
N1 N1 N2 109.23(27) 19_555 1_555 n
C1 N2 N1 104.5(5) 1_555 1_555 n
O1a C1a O1b 179.0(11) 1_555 1_555 n
O1a C1a Os 28.8(7) 1_555 1_555 n
O1b C1a Os 152.2(12) 1_555 1_555 n
C1a O1a C1a 146.2(22) 1_555 12_565 n
C1a O1a Os 106.9(11) 1_555 1_555 n
C1a O1a Os 106.9(11) 12_565 1_555 n
C4a C4a C4a 60.0000(4) 2_555 3_555 n
C4a C4a O4a 81(5) 2_555 1_555 n
C4a C4a O4a 44.6(24) 2_555 2_555 n
C4a C4a O4a 65.8(18) 2_555 3_555 n
C4a C4a O4b 99(4) 2_555 1_555 n
C4a C4a O4a 81(5) 3_555 1_555 n
C4a C4a O4a 65.8(18) 3_555 2_555 n
C4a C4a O4a 44.6(24) 3_555 3_555 n
C4a C4a O4b 99(4) 3_555 1_555 n
O4a C4a O4a 37(6) 1_555 2_555 n
O4a C4a O4a 37(6) 1_555 3_555 n
O4a C4a O4b 180.000(34) 1_555 1_555 n
O4a C4a O4a 35(5) 2_555 3_555 n
O4a C4a O4b 144(6) 2_555 1_555 n
O4a C4a O4b 144(6) 3_555 1_555 n
C4a O4a C4a 54(5) 1_555 2_555 n
C4a O4a C4a 54(5) 1_555 3_555 n
C4a O4a O4a 99(5) 1_555 2_555 n
C4a O4a O4a 99(5) 1_555 3_555 n
C4a O4a O4a 119.8(33) 1_555 4_555 n
C4a O4a O4a 119.0(24) 1_555 6_555 n
C4a O4a O4a 135(6) 1_555 12_555 n
C4a O4a O4a 119.0(24) 1_555 16_555 n
C4a O4a O4a 119.8(33) 1_555 18_555 n
C4a O4a C4a 48(4) 2_555 3_555 n
C4a O4a O4a 44.6(24) 2_555 2_555 n
C4a O4a O4a 72.4(25) 2_555 3_555 n
C4a O4a O4a 110.6(18) 2_555 4_555 n
C4a O4a O4a 123(10) 2_555 6_555 n
C4a O4a O4a 155.4(18) 2_555 12_555 n
C4a O4a O4a 81(6) 2_555 16_555 n
C4a O4a O4a 158.9(19) 2_555 18_555 n
C4a O4a O4a 72.4(25) 3_555 2_555 n
C4a O4a O4a 44.6(24) 3_555 3_555 n
C4a O4a O4a 158.9(19) 3_555 4_555 n
C4a O4a O4a 81(6) 3_555 6_555 n
C4a O4a O4a 155.4(18) 3_555 12_555 n
C4a O4a O4a 123(10) 3_555 16_555 n
C4a O4a O4a 110.6(18) 3_555 18_555 n
O4a O4a O4a 60.0000(4) 2_555 3_555 n
O4a O4a O4a 90.0 2_555 4_555 n
O4a O4a O4a 105(7) 2_555 6_555 n
O4a O4a O4a 120.0000(4) 2_555 12_555 n
O4a O4a O4a 52(8) 2_555 16_555 n
O4a O4a O4a 135.0 2_555 18_555 n
O4a O4a O4a 135.0000(7) 3_555 4_555 n
O4a O4a O4a 52(8) 3_555 6_555 n
O4a O4a O4a 120.0000(9) 3_555 12_555 n
O4a O4a O4a 105(7) 3_555 16_555 n
O4a O4a O4a 90.0 3_555 18_555 n
O4a O4a O4a 116(5) 4_555 6_555 n
O4a O4a O4a 45.0000(7) 4_555 12_555 n
O4a O4a O4a 38(8) 4_555 16_555 n
O4a O4a O4a 90.0 4_555 18_555 n
O4a O4a O4a 75(7) 6_555 12_555 n
O4a O4a O4a 119.8(12) 6_555 16_555 n
O4a O4a O4a 38(8) 6_555 18_555 n
O4a O4a O4a 75(7) 12_555 16_555 n
O4a O4a O4a 45.0000(7) 12_555 18_555 n
O4a O4a O4a 116(5) 16_555 18_555 n
C4a O4b O4b 81(4) 1_555 2_555 n
C4a O4b O4b 81(4) 1_555 3_555 n
O4b O4b O4b 60.0000(4) 2_555 3_555 n
C2a C2a C2a 45.0000(7) 4_555 14_555 n
C2a C2a C2a 45.0000(7) 4_555 17_555 n
C2a C2a O2b 120.0(17) 4_555 1_555 n
C2a C2a O2b 69.2(4) 4_555 14_555 n
C2a C2a O2b 69.2(4) 4_555 17_555 n
C2a C2a O2a 59.7(11) 4_555 1_555 n
C2a C2a C2a 90.0000(15) 14_555 17_555 n
C2a C2a O2b 110.7(11) 14_555 1_555 n
C2a C2a O2b 41.3(12) 14_555 14_555 n
C2a C2a O2b 104.4(6) 14_555 17_555 n
C2a C2a O2a 69.1(7) 14_555 1_555 n
C2a C2a O2b 110.7(11) 17_555 1_555 n
C2a C2a O2b 104.4(6) 17_555 14_555 n
C2a C2a O2b 41.3(12) 17_555 17_555 n
C2a C2a O2a 69.1(7) 17_555 1_555 n
O2b C2a O2b 69.4(23) 1_555 14_555 n
O2b C2a O2b 69.4(23) 1_555 17_555 n
O2b C2a O2a 180.000(9) 1_555 1_555 n
O2b C2a O2b 90.1(25) 14_555 17_555 n
O2b C2a O2a 110.4(19) 14_555 1_555 n
O2b C2a O2a 110.4(19) 17_555 1_555 n
C2a O2b C2a 28.0(5) 1_555 14_555 n
C2a O2b C2a 28.0(5) 1_555 17_555 n
C2a O2b O2b 69.3(11) 1_555 14_555 n
C2a O2b O2b 69.3(11) 1_555 17_555 n
C2a O2b O3a 152(5) 1_555 14_555 n
C2a O2b O3b 123.0(24) 1_555 2_555 n
C2a O2b C2a 41.6(8) 14_555 17_555 n
C2a O2b O2b 41.3(12) 14_555 14_555 n
C2a O2b O2b 75.6(6) 14_555 17_555 n
C2a O2b O3a 157.5(16) 14_555 14_555 n
C2a O2b O3b 137.7(19) 14_555 2_555 n
C2a O2b O2b 75.6(6) 17_555 14_555 n
C2a O2b O2b 41.3(12) 17_555 17_555 n
C2a O2b O3a 157.5(16) 17_555 14_555 n
C2a O2b O3b 137.7(19) 17_555 2_555 n
O2b O2b O2b 90.0000(15) 14_555 17_555 n
O2b O2b O3a 126.9(16) 14_555 14_555 n
O2b O2b O3b 134.92(8) 14_555 2_555 n
O2b O2b O3a 126.9(16) 17_555 14_555 n
O2b O2b O3b 134.92(8) 17_555 2_555 n
O3a O2b O3b 28.9(35) 14_555 2_555 n
C2a O2a C2a 60.7(22) 1_555 4_555 n
C2a O2a C2a 41.9(15) 1_555 14_555 n
C2a O2a C2a 41.9(15) 1_555 17_555 n
C2a O2a C2a 41.9(15) 4_555 14_555 n
C2a O2a C2a 41.9(15) 4_555 17_555 n
C2a O2a C2a 60.7(22) 14_555 17_555 n
O3a C3a O3a 144(4) 1_555 13_555 n
O3a C3a O3b 180.000(13) 1_555 1_555 n
O3a C3a O3b 36(4) 1_555 13_555 n
O3a C3a O3b 36(4) 13_555 1_555 n
O3a C3a O3b 180.000(13) 13_555 13_555 n
O3b C3a O3b 145(4) 1_555 13_555 n
O2b O3a C3a 175(5) 14_555 1_555 n
O2b O3a O3b 103(4) 14_555 13_555 n
C3a O3a O3b 71.9(21) 1_555 13_555 n
O2b O3b C3a 120.6(30) 3_555 1_555 n
O2b O3b O3a 48.1(18) 3_555 13_555 n
C3a O3b O3a 72.6(22) 1_555 13_555 n
Cr1 Os C1a 135.7(8) 1_555 1_555 n
Cr1 Os C1a 135.7(8) 1_555 12_565 n
Cr1 Os O1a 180.0 1_555 1_555 n
C1a Os C1a 88.6(17) 1_555 12_565 n
C1a Os O1a 44.3(8) 1_555 1_555 n
C1a Os O1a 44.3(8) 12_565 1_555 n

loop_
_geom_bond_atom_site_label_1
_geom_bond_atom_site_label_2
_geom_bond_distance
_geom_bond_site_symmetry_2
_geom_bond_publ_flag
Cr1 Cr1 4.90(4) 10_555 n
Cr1 Cr1 3.465(27) 14_555 n
Cr1 Cr1 3.465(27) 19_555 n
Cr1 Cl1 2.450(19) 1_555 n
Cr1 N1 2.068(4) 1_555 n
Cr1 N1 2.068(4) 4_555 n
Cr1 N1 2.068(4) 12_565 n
Cr1 N1 3.003(7) 17_555 n
Cr1 N1 3.003(7) 19_555 n
Cr1 N1 3.003(7) 23_565 n
Cr1 N1 2.068(4) -10_565 n
Cr1 N1 3.003(7) -14_565 n
Cr1 N2 3.078(6) 1_555 n
Cr1 N2 3.078(6) 4_555 n
Cr1 N2 3.078(6) 12_565 n
Cr1 N2 3.078(6) -10_565 n
Cr1 C1a 3.187(20) 1_555 n
Cr1 C1a 3.187(20) 12_565 n
Cr1 O1a 2.639(14) 1_555 n
Cr1 O1b 4.011(27) 1_555 n
Cr1 O1b 4.011(27) 12_565 n
Cr1 O2a 4.010(30) 1_555 n
Cr1 O2a 4.010(30) 12_565 n
Cr1 Os 1.826(16) 1_555 n
C1 C2 1.480(11) 1_555 n
C1 C3 2.484(6) 1_555 n
C1 C3 2.484(6) 7_555 n
C1 N1 2.092(7) 1_555 n
C1 N1 2.092(7) 19_555 n
C1 N2 1.340(6) 1_555 n
C1 N2 1.340(6) 19_555 n
C2 C1 1.480(11) 1_555 n
C2 C2 2.409(14) 7_555 n
C2 C2 2.409(14) 9_555 n
C2 C3 1.421(6) 1_555 n
C2 C3 1.421(6) 7_555 n
C2 C3 2.840(11) 9_555 n
C2 N2 2.487(8) 1_555 n
C2 N2 2.487(8) 19_555 n
C3 C1 2.484(6) 1_555 n
C3 C1 2.484(6) 9_555 n
C3 C2 1.421(6) 1_555 n
C3 C2 2.840(11) 7_555 n
C3 C2 1.421(6) 9_555 n
C3 C3 2.510(15) 7_555 n
C3 C3 2.510(15) 9_555 n
C3 N2 2.892(6) 1_555 n
C3 N2 2.892(6) 13_555 n
C3 H1 0.946(19) 1_555 n
Cl1 Cr1 2.450(19) 1_555 n
Cl1 Cr1 2.450(19) 10_555 n
Cl1 Cr1 2.450(19) 14_555 n
Cl1 Cr1 2.450(19) 19_555 n
Cl1 N1 3.199(4) 1_555 n
Cl1 N1 3.199(4) 4_555 n
Cl1 N1 3.199(4) 10_555 n
Cl1 N1 3.199(4) 12_565 n
Cl1 N1 3.199(4) 14_555 n
Cl1 N1 3.199(4) 17_555 n
Cl1 N1 3.199(4) 19_555 n
Cl1 N1 3.199(4) 23_565 n
Cl1 N1 3.199(4) -1_565 n
Cl1 N1 3.199(4) -4_565 n
Cl1 N1 3.199(4) -10_565 n
Cl1 N1 3.199(4) -12_555 n
Cl1 N1 3.199(4) -14_565 n
Cl1 N1 3.199(4) -17_565 n
Cl1 N1 3.199(4) -19_565 n
Cl1 N1 3.199(4) -23_555 n
Cl1 O2a 3.174(34) 1_555 n
Cl1 O2a 3.174(34) 12_565 n
N1 Cr1 2.068(4) 1_555 n
N1 Cr1 3.003(7) 19_555 n
N1 C1 2.092(7) 1_555 n
N1 Cl1 3.199(4) 1_555 n
N1 N1 2.945(9) 4_555 n
N1 N1 1.368(9) 19_555 n
N1 N1 2.904(9) -10_565 n
N1 N2 1.305(6) 1_555 n
N1 N2 2.180(5) 19_555 n
N1 Os 2.765(17) 1_555 n
N2 Cr1 3.078(6) 1_555 n
N2 C1 1.340(6) 1_555 n
N2 C2 2.487(8) 1_555 n
N2 C3 2.892(6) 1_555 n
N2 N1 1.305(6) 1_555 n
N2 N1 2.180(5) 19_555 n
N2 N2 2.228(8) 19_555 n
H1 C3 0.946(19) 1_555 n
C1a Cr1 3.187(20) 1_555 n
C1a C1a 2.254(20) 12_565 n
C1a O1a 1.178(8) 1_555 n
C1a O1b 1.156(8) 1_555 n
C1a O1b 2.953(27) 13_555 n
C1a Os 1.614(19) 1_555 n
O1a Cr1 2.639(14) 1_555 n
O1a C1a 1.178(8) 1_555 n
O1a C1a 1.178(8) 12_565 n
O1a O1b 2.334(11) 1_555 n
O1a O1b 2.334(11) 12_565 n
O1a Os 0.814(21) 1_555 n
O1b Cr1 4.011(27) 1_555 n
O1b C1a 1.156(8) 1_555 n
O1b C1a 2.953(27) 13_555 n
O1b O1a 2.334(11) 1_555 n
O1b Os 2.691(19) 1_555 n
C4a C4a 1.33(10) 2_555 n
C4a C4a 1.33(10) 3_555 n
C4a C4a 2.394(34) 4_555 n
C4a C4a 2.74(4) 6_555 n
C4a C4a 2.74(4) 16_555 n
C4a C4a 2.394(34) 18_555 n
C4a O4a 1.149(8) 1_555 n
C4a O4a 1.62(8) 2_555 n
C4a O4a 1.62(8) 3_555 n
C4a O4a 2.08(8) 4_555 n
C4a O4a 2.82(10) 5_555 n
C4a O4a 2.37(5) 6_555 n
C4a O4a 2.71(12) 12_555 n
C4a O4a 2.37(5) 16_555 n
C4a O4a 2.82(10) 17_555 n
C4a O4a 2.08(8) 18_555 n
C4a O4a 2.99(9) -7_555 n
C4a O4a 2.99(9) -8_555 n
C4a O4b 1.151(8) 1_555 n
C4a O4b 1.89(8) 2_555 n
C4a O4b 1.89(8) 3_555 n
C4a O2b 2.37(6) 3_555 n
C4a O2b 2.37(6) 13_555 n
C4a C3a 2.438(27) 1_555 n
C4a C3a 2.438(27) 3_555 n
C4a O3a 2.696(34) 1_555 n
C4a O3a 2.09(6) 3_555 n
C4a O3a 2.09(6) 13_555 n
C4a O3a 2.696(34) 15_555 n
C4a O3b 2.68(6) 1_555 n
C4a O3b 2.68(6) 15_555 n
O4a C4a 1.149(8) 1_555 n
O4a C4a 1.62(8) 2_555 n
O4a C4a 1.62(8) 3_555 n
O4a C4a 2.08(8) 4_555 n
O4a C4a 2.99(9) 5_555 n
O4a C4a 2.37(5) 6_555 n
O4a C4a 2.71(12) 12_555 n
O4a C4a 2.37(5) 16_555 n
O4a C4a 2.99(9) 17_555 n
O4a C4a 2.08(8) 18_555 n
O4a C4a 2.82(10) -7_555 n
O4a C4a 2.82(10) -8_555 n
O4a O4a 0.98(17) 2_555 n
O4a O4a 0.98(17) 3_555 n
O4a O4a 1.25(13) 4_555 n
O4a O4a 2.06(7) 5_555 n
O4a O4a 1.59(4) 6_555 n
O4a O4a 2.41(7) 7_555 n
O4a O4a 2.41(7) 8_555 n
O4a O4a 2.41(7) 9_555 n
O4a O4a 2.92(9) 10_555 n
O4a O4a 2.75(7) 11_555 n
O4a O4a 1.77(18) 12_555 n
O4a O4a 1.59(4) 16_555 n
O4a O4a 2.06(7) 17_555 n
O4a O4a 1.25(13) 18_555 n
O4a O4a 2.75(7) 19_555 n
O4a O4a 2.92(9) 20_555 n
O4a O4a 2.41(7) 24_555 n
O4a O4a 2.06(7) -7_555 n
O4a O4a 2.06(7) -8_555 n
O4a O4a 2.64(14) -12_555 n
O4a O4b 2.299(12) 1_555 n
O4a O4b 2.63(5) 2_555 n
O4a O4b 2.63(5) 3_555 n
O4a O2b 2.98(7) 3_555 n
O4a O2b 2.98(7) 13_555 n
O4a O3a 2.78(6) 3_555 n
O4a O3a 2.78(6) 13_555 n
O4b C4a 1.151(8) 1_555 n
O4b C4a 1.89(8) 2_555 n
O4b C4a 1.89(8) 3_555 n
O4b O4a 2.299(12) 1_555 n
O4b O4a 2.63(5) 2_555 n
O4b O4a 2.63(5) 3_555 n
O4b O4b 1.69(16) 2_555 n
O4b O4b 1.69(16) 3_555 n
O4b O2b 2.23(9) 3_555 n
O4b O2b 2.23(9) 13_555 n
O4b C3a 2.213(17) 1_555 n
O4b C3a 2.213(17) 3_555 n
O4b O3a 2.706(30) 1_555 n
O4b O3a 1.91(6) 3_555 n
O4b O3a 1.91(6) 13_555 n
O4b O3a 2.706(30) 15_555 n
O4b O3b 2.25(6) 1_555 n
O4b O3b 2.959(24) 3_555 n
O4b O3b 2.959(24) 13_555 n
O4b O3b 2.25(6) 15_555 n
C2a C2a 1.16(4) 4_555 n
C2a C2a 0.818(28) 14_555 n
C2a C2a 0.818(28) 17_555 n
C2a O2b 1.149(8) 1_555 n
C2a O2b 2.00(5) 4_555 n
C2a O2b 1.629(29) 14_555 n
C2a O2b 1.629(29) 17_555 n
C2a O2a 1.145(8) 1_555 n
C2a O3a 2.658(20) 1_555 n
C2a O3a 2.658(20) 10_555 n
C2a O3a 2.162(31) 14_555 n
C2a O3b 2.256(31) 2_555 n
C2a O3b 2.838(29) 13_555 n
C2a O3b 2.838(29) 22_555 n
O2b C4a 2.37(6) 2_555 n
O2b C4a 2.37(6) 5_555 n
O2b O4a 2.98(7) 2_555 n
O2b O4a 2.98(7) 5_555 n
O2b O4b 2.23(9) 2_555 n
O2b O4b 2.23(9) 5_555 n
O2b C2a 1.149(8) 1_555 n
O2b C2a 2.00(5) 4_555 n
O2b C2a 1.629(29) 14_555 n
O2b C2a 1.629(29) 17_555 n
O2b O2b 2.30(9) 4_555 n
O2b O2b 1.63(6) 14_555 n
O2b O2b 1.63(6) 17_555 n
O2b O2a 2.294(12) 1_555 n
O2b C3a 2.23(4) 2_555 n
O2b O3a 2.435(25) 1_555 n
O2b O3a 2.435(25) 10_555 n
O2b O3a 1.08(4) 14_555 n
O2b O3b 1.41(5) 2_555 n
O2b O3b 2.81(4) 13_555 n
O2b O3b 2.81(4) 22_555 n
O2a Cr1 4.010(30) 1_555 n
O2a Cr1 4.010(30) 10_555 n
O2a Cr1 4.010(30) 14_555 n
O2a Cr1 4.010(30) 19_555 n
O2a Cl1 3.174(34) 1_555 n
O2a C2a 1.145(8) 1_555 n
O2a C2a 1.145(8) 4_555 n
O2a C2a 1.145(8) 14_555 n
O2a C2a 1.145(8) 17_555 n
O2a O2b 2.294(12) 1_555 n
O2a O2b 2.294(12) 4_555 n
O2a O2b 2.294(12) 14_555 n
O2a O2b 2.294(12) 17_555 n
C3a C4a 2.438(27) 1_555 n
C3a C4a 2.438(27) 2_555 n
C3a C4a 2.438(27) 4_555 n
C3a C4a 2.438(27) 16_555 n
C3a O4b 2.213(17) 1_555 n
C3a O4b 2.213(17) 2_555 n
C3a O4b 2.213(17) 4_555 n
C3a O4b 2.213(17) 16_555 n
C3a O2b 2.23(4) 3_555 n
C3a O2b 2.23(4) 14_555 n
C3a O3a 1.149(8) 1_555 n
C3a O3a 1.149(8) 13_555 n
C3a O3b 1.144(8) 1_555 n
C3a O3b 1.144(8) 13_555 n
O3a C4a 2.696(34) 1_555 n
O3a C4a 2.09(6) 2_555 n
O3a C4a 2.696(34) 4_555 n
O3a C4a 2.09(6) 16_555 n
O3a O4a 2.78(6) 2_555 n
O3a O4a 2.78(6) 16_555 n
O3a O4b 2.706(30) 1_555 n
O3a O4b 1.91(6) 2_555 n
O3a O4b 2.706(30) 4_555 n
O3a O4b 1.91(6) 16_555 n
O3a C2a 2.658(20) 1_555 n
O3a C2a 2.658(20) 4_555 n
O3a C2a 2.162(31) 14_555 n
O3a O2b 2.435(25) 1_555 n
O3a O2b 2.435(25) 4_555 n
O3a O2b 1.08(4) 14_555 n
O3a C3a 1.149(8) 1_555 n
O3a O3a 2.184(30) 13_555 n
O3a O3a 2.925(33) 14_555 n
O3a O3a 2.925(33) 19_555 n
O3a O3b 2.293(12) 1_555 n
O3a O3b 0.70(7) 13_555 n
O3b C4a 2.68(6) 1_555 n
O3b C4a 2.68(6) 4_555 n
O3b O4b 2.25(6) 1_555 n
O3b O4b 2.959(24) 2_555 n
O3b O4b 2.25(6) 4_555 n
O3b O4b 2.959(24) 16_555 n
O3b C2a 2.256(31) 3_555 n
O3b C2a 2.838(29) 13_555 n
O3b C2a 2.838(29) 16_555 n
O3b O2b 1.41(5) 3_555 n
O3b O2b 2.81(4) 13_555 n
O3b O2b 2.81(4) 16_555 n
O3b C3a 1.144(8) 1_555 n
O3b O3a 2.293(12) 1_555 n
O3b O3a 0.70(7) 13_555 n
O3b O3b 2.183(29) 13_555 n
Os Cr1 1.826(16) 1_555 n
Os N1 2.765(17) 1_555 n
Os N1 2.765(17) 4_555 n
Os N1 2.765(17) 12_565 n
Os N1 2.765(17) -10_565 n
Os C1a 1.614(19) 1_555 n
Os C1a 1.614(19) 12_565 n
Os O1a 0.814(21) 1_555 n
Os O1b 2.691(19) 1_555 n
Os O1b 2.691(19) 12_565 n

loop_
_gsas_i100_meas
100.00
13.04
26.48
0.39
0.38
1.09
2.30
3.01
1.06
0.00
6.25
2.66
0.46
0.00
5.41
1.45
2.92
0.79
1.92
4.92
0.11
0.02
0.00
0.00
0.65
0.34
0.88
1.51
3.08
2.90
2.22
0.93
0.91
5.15
0.43
0.23
0.00
3.00
1.73
0.23
0.35
0.00
0.19
0.32
0.40
0.23
0.31
1.35
0.64
0.23
0.02
1.50
0.53
0.00
0.83
0.22
0.83
1.36
0.00
1.69
0.25
0.60
1.22
0.08
0.02
0.08
0.00
0.03
0.08
0.60
0.14
0.32
0.65
0.21
0.33
1.12
0.48
0.29
0.08
0.82
0.01
0.33
0.00
0.38
0.52
0.03
0.01
0.17
0.35
0.11
0.18
0.00
0.00
0.46
0.56
1.70
1.53
0.20
0.25
0.17
0.04
0.08
0.73
0.19
0.51
0.51
0.05
0.05
0.73
0.12
0.02
0.00
0.02
0.62
0.18
0.09
1.10
0.05
0.18
0.55
0.18
1.98
0.08
0.19
0.35
0.10
0.19
0.38
0.02
0.00
0.51
0.07
0.00
1.18
0.15
0.02
0.01
0.16
0.00
0.12
0.16
0.00
0.06
0.01
0.30
0.50
0.00
0.01
0.09
0.31
0.19
0.44
0.34
0.28
0.26
0.06
0.57
0.25
0.16
0.00
0.07
0.01
0.19
0.16
0.04
0.45
0.40
0.28
0.01
0.09
0.18
0.00
0.01
0.01
0.00
0.03
0.23
0.09
0.26
0.19
2.57
0.09
0.10
0.02
0.32
0.50
0.04
0.03
0.33
0.18
0.06
0.11
0.00
0.24
0.13
0.05
0.14
0.17
0.26
0.05
0.19
0.09
0.15
0.44
0.14
0.00
0.02
0.21
0.00
0.00
0.04
0.23
1.28
0.02
0.64
0.20
0.01
0.00
0.00
0.00
0.08
0.22
0.76
1.11
0.47
0.09
0.08
0.01
0.23
0.09
0.00
0.38
0.12
0.78
0.16
0.32
0.01
0.07
0.22
0.07
0.10
0.01
0.04
0.34
0.44
0.24
0.00
0.15
0.00
0.03
0.76
0.38
0.04
0.35
0.03
0.80
0.06
0.02
0.93
0.01
0.02
0.26
0.12
0.19
0.06
1.21
0.00
0.04
1.06
0.06
0.01
0.03
0.16
0.08
0.01
0.21
0.39
0.00
0.01
0.20
0.15
0.24
0.02
0.01
0.56
0.30
0.82
0.00
0.17
0.30
0.55
0.00
0.26
0.04
0.12
0.00
0.27
0.24
0.00
0.09
0.14
0.01
0.15
0.66
0.50
0.04
0.40
0.30
0.00
0.01
0.09
0.52
0.03
0.04
0.02
0.03
0.00
0.03
0.14
0.00
0.08
0.54
0.15
0.21
0.03
0.00
0.08
0.57
0.20
0.56
0.07
0.36
0.17
0.02
0.02
0.42
0.22
1.51
0.17
0.29
0.45
0.30
0.00
0.16
0.28
0.06
0.08
0.11
0.00
0.39
0.17
0.02
0.19
0.15
0.00
0.01
1.16
0.06
0.00
0.73
0.43
0.00
0.16
0.08
0.00
0.24
0.24
0.00
0.56
0.14
1.13
0.40
0.23
0.09
0.01
0.00
0.48
0.65
0.07
0.06
0.21
0.04
0.38
0.01
0.02
0.34
0.01
0.14
0.35
0.14
0.09
0.00
0.06
0.79
0.07
0.07
0.71
1.30
0.15
0.39
0.00
0.31
0.34
0.03
0.01
0.01
0.09
0.00
0.03
0.09
0.42
0.08
0.07
0.30
0.06
0.38
0.00
0.17
0.50
0.59
0.00
0.17
0.69
0.06
0.00
0.00
0.11
0.02
0.09
0.17
0.00
0.12
0.30
0.35
0.12
0.17
0.00
0.03
0.21
0.00
0.10
0.12
0.04
0.42
0.02
0.03
0.13
0.00
0.09
0.26
0.53
1.45
0.08
0.23
0.64
0.78
0.01
0.01
0.64
0.42
0.14
0.03
0.29
0.18
0.01
0.01
0.32
0.00
0.51
0.08
1.15
0.11
0.65
0.07
0.15
0.03
0.12
0.10
0.01
0.21
0.30
0.03
0.77
0.18
0.64
0.18
0.14
0.13
0.01
0.38
0.27
0.11
0.23
0.10
0.18
0.18
0.17
0.95
0.12
0.02
0.00
0.09
0.45
0.78
0.01
0.34
0.13
0.05
0.02
0.27
0.09
0.00
0.03
0.45
0.01
0.02
0.00
0.55
0.02
0.03
0.12
0.80
0.04
0.81
0.03
0.84
0.33
0.04
0.14
0.07
1.01
0.01
1.56
0.09
0.14
0.00
0.16
0.00
0.30
0.54
0.35
0.25
0.02
1.82
0.22
0.48
0.21
0.28
0.17
0.01
0.00
0.04
0.51
0.06
0.20
0.11
0.17
0.04
0.66
0.44
0.49
0.37
0.07
0.00
0.35
0.07
0.33
0.21
0.62
0.12
0.15
0.05
0.74
0.44
0.07
1.07
0.09
0.02
0.01
0.06
0.22
0.00
0.20
1.47
0.13
0.01
0.14
0.03
0.00
0.13
0.04
0.20
0.00
0.57
0.97
0.57
0.24
0.02
0.23
0.48
0.00
0.00
0.78
0.37
0.69
0.01
0.10
0.00
0.11
0.46
0.00
0.06
0.44
0.07
0.00
3.37
0.01
0.00
1.20
0.45
0.07
0.00
0.54
2.67
0.00
0.00
0.44
0.33
0.40
1.70
0.27
0.08
0.22
0.08
0.87
0.23
1.60
0.26
0.39
0.07
0.01
0.46
0.00
